data_1531286
loop_
_publ_author_name
'Denys, R.V.'
'Yartys', V.A.'
'Riabov, A.B.'
'Hauback, B.C.'
'Brinks, H.W.'

_publ_section_title
;
 In situ powder neutron diffraction study of La Ni In D1.63 with short
 D...D distances
;
_journal_name_full 'Journal of Alloys Compd.'
_journal_page_first 65
_journal_page_last 68
_journal_volume 356
_journal_year 2003
_chemical_formula_sum 'D1.63 In La Ni'
_chemical_name_systematic 'La Ni In D1.63'
_space_group_IT_number 189
_symmetry_space_group_name_Hall 'P -6 -2'
_symmetry_space_group_name_H-M 'P -6 2 m'
_cell_angle_alpha 90
_cell_angle_beta 90
_cell_angle_gamma 120
_cell_formula_units_Z 3
_cell_length_a 7.3874
_cell_length_b 7.3874
_cell_length_c 4.6816
_cell_volume 221.263
_citation_journal_id_ASTM JALCEU
_cod_data_source_file Denys_JALCEU_2003_1440.cif
_cod_data_source_block D1.63In1La1Ni1
_cod_original_cell_volume 221.2627
_cod_original_formula_sum 'D1.63 In1 La1 Ni1'
_cod_database_code 1531286

loop_
_symmetry_equiv_pos_as_xyz
x,y,z
-x+y,-x,-z
-y,x-y,z
x,y,-z
-x+y,-x,z
-y,x-y,-z
y,x,z
x-y,-y,-z
-x,-x+y,z
y,x,-z
x-y,-y,z
-x,-x+y,-z

loop_
_atom_site_label
_atom_site_type_symbol
_atom_site_fract_x
_atom_site_fract_y
_atom_site_fract_z
_atom_site_occupancy
_atom_site_U_iso_or_equiv
Ni2 Ni 0 0 0.5 1 0.0
Ni1 Ni 0.3333 0.6667 0 1 0.0
La1 La 0.603 0 0.5 1 0.0
In1 In 0.247 0 0 1 0.0
D2 D 0.226 0 0.5 0.36 0.0
D1 D 0.3333 0.6667 0.317 0.96 0.0
